data_4106208
loop_
_publ_author_name
'Christian Br\"uckner'
'Daniel C. G. G\"otz'
'Simon P. Fox'
'Claudia Ryppa'
'Jason R. McCarthy'
'Torsten Bruhn'
'Joshua Akhigbe'
'Subhadeep Banerjee'
'Pedro Daddario'
'Heather W. Daniell'
'Matthias Zeller'
'Ross W. Boyle'
'Gerhard Bringmann'

_publ_contact_author_address
;
    Department of Chemistry
    University of Connecticut
    Storrs, CT 06269-3060
;
_publ_contact_author_email c.bruckner@uconn.edu
_publ_contact_author_fax '860 486 2981'
_publ_contact_author_name 'Dr. Christian Br\"uckner'
_publ_contact_author_phone '860 486 2743'
_publ_section_title
;
 Helimeric Porphyrinoids: Stereostructure and Chiral Resolution of
 meso-Tetraarylmorpholinochlorins
;
_journal_name_full 'Journal of the American Chemical Society'
_journal_page_first 8740
_journal_page_last 8752
_journal_paper_doi 10.1021/ja202451t
_journal_volume 133
_journal_year 2011
_chemical_formula_sum 'C45 H27 N5 Ni O'
_chemical_formula_weight 712.43
_chemical_name_systematic
; 
 ? 
;
_space_group_IT_number 2
_symmetry_cell_setting triclinic
_symmetry_space_group_name_Hall '-P 1'
_symmetry_space_group_name_H-M 'P -1'
_atom_sites_solution_hydrogens geom
_atom_sites_solution_primary direct
_atom_sites_solution_secondary difmap
_audit_creation_method SHELXL-97
_cell_angle_alpha 100.214(6)
_cell_angle_beta 104.401(7)
_cell_angle_gamma 98.271(6)
_cell_formula_units_Z 4
_cell_length_a 12.642(6)
_cell_length_b 15.090(7)
_cell_length_c 19.894(9)
_cell_measurement_reflns_used 2503
_cell_measurement_temperature 100(2)
_cell_measurement_theta_max 22.45
_cell_measurement_theta_min 2.26
_cell_volume 3547(3)
_computing_cell_refinement 'Apex2 v2008.2-4 '
_computing_data_collection 'Apex2 v2008.2-4 (Bruker, 2008)'
_computing_data_reduction 'Apex2 v2008.2-4 '
_computing_molecular_graphics 'SHELXTL 6.14'
_computing_publication_material 'SHELXTL 6.14'
_computing_structure_refinement 'SHELXTL 6.14'
_computing_structure_solution 'SHELXTL 6.14 (Bruker, 2000-2003)'
_diffrn_ambient_temperature 100(2)
_diffrn_measured_fraction_theta_full 0.995
_diffrn_measured_fraction_theta_max 0.995
_diffrn_measurement_device_type 'Bruker AXS SMART APEX CCD diffractometer'
_diffrn_measurement_method '\w scans'
_diffrn_radiation_monochromator graphite
_diffrn_radiation_source 'fine-focus sealed tube'
_diffrn_radiation_type MoK\a
_diffrn_radiation_wavelength 0.71073
_diffrn_reflns_av_R_equivalents 0.0903
_diffrn_reflns_av_sigmaI/netI 0.1588
_diffrn_reflns_limit_h_max 15
_diffrn_reflns_limit_h_min -15
_diffrn_reflns_limit_k_max 17
_diffrn_reflns_limit_k_min -17
_diffrn_reflns_limit_l_max 23
_diffrn_reflns_limit_l_min -23
_diffrn_reflns_number 27393
_diffrn_reflns_theta_full 25.03
_diffrn_reflns_theta_max 25.03
_diffrn_reflns_theta_min 1.08
_diffrn_standards_number 0
_exptl_absorpt_coefficient_mu 0.590
_exptl_absorpt_correction_T_max 0.7461
_exptl_absorpt_correction_T_min 0.4047
_exptl_absorpt_correction_type multi-scan
_exptl_absorpt_process_details 'Apex2 v2008.2-4 (Bruker, 2008)'
_exptl_crystal_colour black
_exptl_crystal_density_diffrn 1.334
_exptl_crystal_description plate
_exptl_crystal_F_000 1472
_exptl_crystal_size_max 0.25
_exptl_crystal_size_mid 0.21
_exptl_crystal_size_min 0.07
_platon_squeeze_details
;
;
_refine_diff_density_max 0.660
_refine_diff_density_min -1.837
_refine_diff_density_rms 0.098
_refine_ls_extinction_method none
_refine_ls_goodness_of_fit_ref 0.925
_refine_ls_hydrogen_treatment constr
_refine_ls_matrix_type full
_refine_ls_number_parameters 937
_refine_ls_number_reflns 12440
_refine_ls_number_restraints 6
_refine_ls_restrained_S_all 0.926
_refine_ls_R_factor_all 0.1329
_refine_ls_R_factor_gt 0.0741
_refine_ls_shift/su_max 0.003
_refine_ls_shift/su_mean 0.000
_refine_ls_structure_factor_coef Fsqd
_refine_ls_weighting_details 'calc w=1/[\s^2^(Fo^2^)+(0.0871P)^2^+0.0000P] where P=(Fo^2^+2Fc^2^)/3'
_refine_ls_weighting_scheme calc
_refine_ls_wR_factor_gt 0.1638
_refine_ls_wR_factor_ref 0.1847
_reflns_number_gt 6558
_reflns_number_total 12440
_reflns_threshold_expression I>2\s(I)
_cod_data_source_file ja202451t_si_002_4.cif
_cod_data_source_block 15Ni_(InternalCode08mz409_0m)
_cod_database_code 4106208

loop_
_symmetry_equiv_pos_as_xyz
'x, y, z'
'-x, -y, -z'

loop_
_atom_site_label
_atom_site_type_symbol
_atom_site_fract_x
_atom_site_fract_y
_atom_site_fract_z
_atom_site_U_iso_or_equiv
_atom_site_adp_type
_atom_site_occupancy
_atom_site_symmetry_multiplicity
_atom_site_calc_flag
_atom_site_refinement_flags
C1 C 0.2212(4) 1.0082(3) 0.1730(3) 0.0215(13) Uani 1 1 d .
C2 C 0.2202(5) 1.0774(4) 0.1360(3) 0.0237(13) Uani 1 1 d .
C3 C 0.3169(4) 1.1193(4) 0.1226(3) 0.0199(13) Uani 1 1 d .
C4 C 0.3313(5) 1.2039(4) 0.1002(3) 0.0230(13) Uani 1 1 d .
H4 H 0.2772 1.2414 0.0924 0.028 Uiso 1 1 calc R
C5 C 0.4322(5) 1.2213(4) 0.0920(3) 0.0249(14) Uani 1 1 d .
H5 H 0.4636 1.2735 0.0778 0.030 Uiso 1 1 calc R
C6 C 0.4862(5) 1.1467(4) 0.1086(3) 0.0240(14) Uani 1 1 d .
C7 C 0.5834(5) 1.1302(3) 0.0941(3) 0.0218(13) Uani 1 1 d .
C8 C 0.6200(4) 1.0463(3) 0.0996(3) 0.0229(13) Uani 1 1 d .
C9 C 0.7069(5) 1.0167(4) 0.0711(3) 0.0252(14) Uani 1 1 d .
H9 H 0.7557 1.0518 0.0519 0.030 Uiso 1 1 calc R
C10 C 0.7041(5) 0.9279(4) 0.0776(3) 0.0272(14) Uani 1 1 d .
H10 H 0.7490 0.8885 0.0613 0.033 Uiso 1 1 calc R
C11 C 0.6227(5) 0.9044(4) 0.1126(3) 0.0214(13) Uani 1 1 d .
C12 C 0.6029(4) 0.8246(3) 0.1365(3) 0.0221(13) Uani 1 1 d .
C13 C 0.5409(5) 0.8137(4) 0.1833(3) 0.0245(14) Uani 1 1 d .
C14 C 0.5417(5) 0.7428(4) 0.2232(3) 0.0291(15) Uani 1 1 d .
H14 H 0.5762 0.6912 0.2169 0.035 Uiso 1 1 calc R
C15 C 0.4841(5) 0.7629(4) 0.2718(3) 0.0288(15) Uani 1 1 d .
H15 H 0.4739 0.7303 0.3071 0.035 Uiso 1 1 calc R
C16 C 0.4419(5) 0.8438(4) 0.2583(3) 0.0237(13) Uani 1 1 d .
C17 C 0.3653(5) 0.8829(4) 0.2887(3) 0.0281(14) Uani 1 1 d .
C18 C 0.3086(5) 0.9448(4) 0.2590(3) 0.0255(14) Uani 1 1 d .
C19 C 0.2328(5) 0.9767(4) 0.3013(3) 0.0303(15) Uani 1 1 d .
H19 H 0.2662 1.0413 0.3283 0.036 Uiso 1 1 calc R
C20 C 0.2385(5) 0.9160(4) 0.3537(3) 0.0311(15) Uani 1 1 d .
C21 C 0.3224(5) 0.8639(4) 0.3489(3) 0.0291(14) Uani 1 1 d .
C22 C 0.3458(5) 0.8082(5) 0.3966(4) 0.0396(17) Uani 1 1 d .
H22 H 0.4038 0.7747 0.3959 0.048 Uiso 1 1 calc R
C23 C 0.2857(5) 0.8006(5) 0.4453(4) 0.0438(18) Uani 1 1 d .
H23 H 0.3018 0.7606 0.4767 0.053 Uiso 1 1 calc R
C24 C 0.2018(5) 0.8506(5) 0.4492(4) 0.0420(17) Uani 1 1 d .
H24 H 0.1606 0.8443 0.4825 0.050 Uiso 1 1 calc R
C25 C 0.1794(5) 0.9102(4) 0.4031(3) 0.0387(17) Uani 1 1 d .
H25 H 0.1242 0.9461 0.4059 0.046 Uiso 1 1 calc R
C26 C 0.1180(5) 0.9599(4) 0.1854(3) 0.0260(14) Uani 1 1 d .
H26 H 0.0531 0.9833 0.1596 0.031 Uiso 1 1 calc R
C27 C 0.0999(5) 0.8593(4) 0.1560(4) 0.0318(15) Uani 1 1 d .
C28 C 0.1183(4) 1.1187(4) 0.1193(3) 0.0223(13) Uani 1 1 d .
C29 C 0.0854(5) 1.1643(4) 0.1757(3) 0.0273(14) Uani 1 1 d .
H29 H 0.1253 1.1659 0.2233 0.033 Uiso 1 1 calc R
C30 C -0.0049(5) 1.2074(4) 0.1629(4) 0.0301(15) Uani 1 1 d .
H30 H -0.0277 1.2379 0.2013 0.036 Uiso 1 1 calc R
C31 C -0.0616(5) 1.2054(4) 0.0931(4) 0.0322(15) Uani 1 1 d .
H31 H -0.1235 1.2348 0.0839 0.039 Uiso 1 1 calc R
C32 C -0.0291(5) 1.1611(4) 0.0371(4) 0.0380(17) Uani 1 1 d .
H32 H -0.0686 1.1602 -0.0105 0.046 Uiso 1 1 calc R
C33 C 0.0621(5) 1.1175(4) 0.0502(3) 0.0312(15) Uani 1 1 d .
H33 H 0.0850 1.0873 0.0117 0.037 Uiso 1 1 calc R
C34 C 0.6443(4) 1.2004(3) 0.0653(3) 0.0183(12) Uani 1 1 d .
C35 C 0.6850(4) 1.2907(3) 0.1066(3) 0.0217(13) Uani 1 1 d .
H35 H 0.6799 1.3052 0.1540 0.026 Uiso 1 1 calc R
C36 C 0.7324(4) 1.3585(4) 0.0781(3) 0.0231(13) Uani 1 1 d .
H36 H 0.7584 1.4194 0.1060 0.028 Uiso 1 1 calc R
C37 C 0.7424(5) 1.3385(4) 0.0102(3) 0.0277(14) Uani 1 1 d .
H37 H 0.7759 1.3852 -0.0086 0.033 Uiso 1 1 calc R
C38 C 0.7028(4) 1.2486(4) -0.0314(3) 0.0228(13) Uani 1 1 d .
H38 H 0.7085 1.2342 -0.0786 0.027 Uiso 1 1 calc R
C39 C 0.6553(4) 1.1813(4) -0.0029(3) 0.0239(14) Uani 1 1 d .
H39 H 0.6297 1.1204 -0.0308 0.029 Uiso 1 1 calc R
C40 C 0.6547(5) 0.7445(4) 0.1104(3) 0.0253(14) Uani 1 1 d .
C41 C 0.7691(5) 0.7466(4) 0.1362(4) 0.0434(19) Uani 1 1 d .
H41 H 0.8150 0.7968 0.1724 0.052 Uiso 1 1 calc R
C42 C 0.8151(6) 0.6749(4) 0.1086(4) 0.048(2) Uani 1 1 d .
H42 H 0.8926 0.6762 0.1258 0.058 Uiso 1 1 calc R
C43 C 0.7482(6) 0.6021(4) 0.0562(4) 0.0421(19) Uani 1 1 d .
H43 H 0.7806 0.5540 0.0371 0.051 Uiso 1 1 calc R
C44 C 0.6357(6) 0.5975(4) 0.0309(4) 0.0381(17) Uani 1 1 d .
H44 H 0.5902 0.5465 -0.0047 0.046 Uiso 1 1 calc R
C45 C 0.5882(5) 0.6710(4) 0.0591(3) 0.0305(15) Uani 1 1 d .
H45 H 0.5105 0.6688 0.0424 0.037 Uiso 1 1 calc R
C46 C 0.7548(5) 0.3568(4) 0.3061(3) 0.0214(13) Uani 1 1 d .
C47 C 0.7429(5) 0.4365(4) 0.2825(3) 0.0236(13) Uani 1 1 d .
C48 C 0.6338(4) 0.4473(3) 0.2482(3) 0.0216(13) Uani 1 1 d .
C49 C 0.6106(5) 0.5063(4) 0.1990(3) 0.0255(14) Uani 1 1 d .
H49 H 0.6635 0.5462 0.1860 0.031 Uiso 1 1 calc R
C50 C 0.4986(5) 0.4936(4) 0.1750(3) 0.0275(14) Uani 1 1 d .
H50 H 0.4583 0.5213 0.1402 0.033 Uiso 1 1 calc R
C51 C 0.4504(5) 0.4313(4) 0.2109(3) 0.0232(14) Uani 1 1 d .
C52 C 0.3420(5) 0.4140(4) 0.2137(3) 0.0258(14) Uani 1 1 d .
C53 C 0.3094(5) 0.3665(4) 0.2618(3) 0.0248(14) Uani 1 1 d .
C54 C 0.2118(5) 0.3724(4) 0.2848(3) 0.0316(15) Uani 1 1 d .
H54 H 0.1545 0.4031 0.2658 0.038 Uiso 1 1 calc R
C55 C 0.2139(5) 0.3272(4) 0.3382(3) 0.0291(15) Uani 1 1 d .
H55 H 0.1608 0.3214 0.3643 0.035 Uiso 1 1 calc R
C56 C 0.3152(5) 0.2895(4) 0.3468(3) 0.0260(14) Uani 1 1 d .
C57 C 0.3449(5) 0.2296(4) 0.3920(3) 0.0255(14) Uani 1 1 d .
C58 C 0.4344(5) 0.1858(4) 0.3889(3) 0.0245(13) Uani 1 1 d .
C59 C 0.4559(5) 0.1088(4) 0.4205(3) 0.0290(15) Uani 1 1 d .
H59 H 0.4204 0.0858 0.4526 0.035 Uiso 1 1 calc R
C60 C 0.5363(5) 0.0755(4) 0.3957(3) 0.0250(14) Uani 1 1 d .
H60 H 0.5665 0.0240 0.4067 0.030 Uiso 1 1 calc R
C61 C 0.5680(4) 0.1318(4) 0.3501(3) 0.0228(13) Uani 1 1 d .
C62 C 0.6534(4) 0.1299(3) 0.3193(3) 0.0196(13) Uani 1 1 d .
C63 C 0.6994(5) 0.2044(4) 0.2968(3) 0.0262(14) Uani 1 1 d .
C64 C 0.7996(5) 0.1893(4) 0.2719(3) 0.0229(13) Uani 1 1 d .
H64 H 0.7802 0.1847 0.2193 0.027 Uiso 1 1 calc R
C65 C 0.8119(5) 0.0951(4) 0.2861(3) 0.0249(14) Uani 1 1 d .
C66 C 0.8930(5) 0.0462(4) 0.2738(3) 0.0256(14) Uani 1 1 d .
H66 H 0.9517 0.0710 0.2565 0.031 Uiso 1 1 calc R
C67 C 0.8833(5) -0.0423(4) 0.2883(3) 0.0297(15) Uani 1 1 d .
H67 H 0.9376 -0.0778 0.2815 0.036 Uiso 1 1 calc R
C68 C 0.7982(5) -0.0776(4) 0.3118(3) 0.0261(14) Uani 1 1 d .
H68 H 0.7937 -0.1379 0.3202 0.031 Uiso 1 1 calc R
C69 C 0.7164(5) -0.0285(4) 0.3242(3) 0.0271(14) Uani 1 1 d .
H69 H 0.6571 -0.0541 0.3407 0.032 Uiso 1 1 calc R
C70 C 0.7261(5) 0.0599(4) 0.3113(3) 0.0226(13) Uani 1 1 d .
C71 C 0.8697(5) 0.3412(4) 0.3448(3) 0.0248(14) Uani 1 1 d .
H71 H 0.9274 0.3962 0.3490 0.030 Uiso 1 1 calc R
C72 C 0.8694(5) 0.3295(4) 0.4170(4) 0.0343(16) Uani 1 1 d .
C73 C 0.8401(5) 0.5083(4) 0.2860(3) 0.0247(14) Uani 1 1 d .
C74 C 0.9231(5) 0.4890(4) 0.2551(3) 0.0292(15) Uani 1 1 d .
H74 H 0.9187 0.4279 0.2306 0.035 Uiso 1 1 calc R
C75 C 1.0131(5) 0.5569(4) 0.2590(3) 0.0328(15) Uani 1 1 d .
H75 H 1.0697 0.5425 0.2377 0.039 Uiso 1 1 calc R
C76 C 1.0184(5) 0.6475(4) 0.2953(4) 0.0397(17) Uani 1 1 d .
H76 H 1.0790 0.6949 0.2987 0.048 Uiso 1 1 calc R
C77 C 0.9364(6) 0.6665(4) 0.3253(4) 0.0459(19) Uani 1 1 d .
H77 H 0.9408 0.7278 0.3494 0.055 Uiso 1 1 calc R
C78 C 0.8477(5) 0.6003(4) 0.3220(4) 0.0362(16) Uani 1 1 d .
H78 H 0.7917 0.6157 0.3437 0.043 Uiso 1 1 calc R
C79 C 0.2562(5) 0.4577(4) 0.1709(3) 0.0267(14) Uani 1 1 d .
C80 C 0.2732(5) 0.5535(4) 0.1807(3) 0.0316(15) Uani 1 1 d .
H80 H 0.3400 0.5911 0.2123 0.038 Uiso 1 1 calc R
C81 C 0.1908(5) 0.5927(4) 0.1435(3) 0.0319(16) Uani 1 1 d .
H81 H 0.2015 0.6576 0.1501 0.038 Uiso 1 1 calc R
C82 C 0.0944(6) 0.5393(5) 0.0976(4) 0.0382(17) Uani 1 1 d .
H82 H 0.0389 0.5670 0.0724 0.046 Uiso 1 1 calc R
C83 C 0.0783(5) 0.4442(4) 0.0880(3) 0.0367(16) Uani 1 1 d .
H83 H 0.0114 0.4067 0.0564 0.044 Uiso 1 1 calc R
C84 C 0.1591(5) 0.4046(4) 0.1242(3) 0.0303(15) Uani 1 1 d .
H84 H 0.1480 0.3396 0.1169 0.036 Uiso 1 1 calc R
C85 C 0.2723(5) 0.2054(4) 0.4376(3) 0.0280(14) Uani 1 1 d .
C86 C 0.1611(5) 0.1656(4) 0.4095(3) 0.0286(15) Uani 1 1 d .
H86 H 0.1290 0.1523 0.3594 0.034 Uiso 1 1 calc R
C87 C 0.0941(5) 0.1442(4) 0.4534(4) 0.0367(16) Uani 1 1 d .
H87 H 0.0171 0.1180 0.4332 0.044 Uiso 1 1 calc R
C88 C 0.1410(6) 0.1616(4) 0.5257(4) 0.0379(17) Uani 1 1 d .
H88 H 0.0968 0.1458 0.5557 0.046 Uiso 1 1 calc R
C89 C 0.2538(6) 0.2026(4) 0.5555(4) 0.0417(17) Uani 1 1 d .
H89 H 0.2855 0.2162 0.6056 0.050 Uiso 1 1 calc R
C90 C 0.3202(5) 0.2237(4) 0.5108(3) 0.0337(15) Uani 1 1 d .
H90 H 0.3971 0.2501 0.5306 0.040 Uiso 1 1 calc R
N1 N 0.3195(4) 0.9776(3) 0.2016(2) 0.0224(11) Uani 1 1 d .
N2 N 0.4153(3) 1.0849(3) 0.1299(2) 0.0190(10) Uani 1 1 d .
N3 N 0.5690(4) 0.9788(3) 0.1261(2) 0.0223(11) Uani 1 1 d .
N4 N 0.4758(4) 0.8745(3) 0.2054(2) 0.0211(11) Uani 1 1 d .
N5 N 0.0825(4) 0.7815(4) 0.1327(3) 0.0428(15) Uani 1 1 d .
N6 N 0.6665(4) 0.2874(3) 0.2997(2) 0.0265(12) Uani 1 1 d .
N7 N 0.5381(4) 0.3985(3) 0.2534(2) 0.0226(11) Uani 1 1 d U
N8 N 0.3741(4) 0.3168(3) 0.3013(2) 0.0238(11) Uani 1 1 d .
N9 N 0.5060(4) 0.2007(3) 0.3474(3) 0.0236(11) Uani 1 1 d .
N10 N 0.8715(5) 0.3250(4) 0.4740(4) 0.0574(18) Uani 1 1 d .
Ni1 Ni 0.44594(6) 0.97965(5) 0.16611(4) 0.0217(2) Uani 1 1 d .
Ni2 Ni 0.51968(6) 0.30034(5) 0.29991(4) 0.0231(2) Uani 1 1 d .
O1 O 0.8959(3) 0.2607(3) 0.3054(2) 0.0316(10) Uani 1 1 d .
O2 O 0.1212(3) 0.9747(3) 0.2586(2) 0.0350(11) Uani 1 1 d .

loop_
_atom_site_aniso_label
_atom_site_aniso_U_11
_atom_site_aniso_U_22
_atom_site_aniso_U_33
_atom_site_aniso_U_23
_atom_site_aniso_U_13
_atom_site_aniso_U_12
C1 0.024(3) 0.011(3) 0.034(4) 0.004(3) 0.011(3) 0.010(2)
C2 0.026(3) 0.014(3) 0.035(4) 0.005(3) 0.013(3) 0.008(2)
C3 0.019(3) 0.017(3) 0.029(3) 0.003(3) 0.011(3) 0.013(2)
C4 0.027(3) 0.015(3) 0.034(4) 0.007(3) 0.013(3) 0.014(2)
C5 0.034(4) 0.017(3) 0.033(4) 0.011(3) 0.016(3) 0.018(3)
C6 0.025(3) 0.012(3) 0.034(4) 0.005(3) 0.001(3) 0.011(2)
C7 0.030(3) 0.006(3) 0.029(3) 0.003(2) 0.005(3) 0.007(2)
C8 0.023(3) 0.008(3) 0.039(4) 0.008(3) 0.006(3) 0.007(2)
C9 0.031(4) 0.014(3) 0.031(4) 0.003(3) 0.011(3) 0.002(3)
C10 0.031(4) 0.019(3) 0.038(4) 0.010(3) 0.013(3) 0.016(3)
C11 0.026(3) 0.015(3) 0.026(3) 0.004(3) 0.009(3) 0.012(2)
C12 0.018(3) 0.012(3) 0.038(4) 0.005(3) 0.006(3) 0.012(2)
C13 0.024(3) 0.022(3) 0.033(4) 0.013(3) 0.011(3) 0.011(3)
C14 0.037(4) 0.010(3) 0.047(4) 0.014(3) 0.015(3) 0.008(3)
C15 0.036(4) 0.012(3) 0.040(4) 0.014(3) 0.006(3) 0.008(3)
C16 0.026(3) 0.016(3) 0.035(4) 0.015(3) 0.010(3) 0.007(2)
C17 0.028(4) 0.029(3) 0.034(4) 0.017(3) 0.011(3) 0.011(3)
C18 0.029(3) 0.024(3) 0.030(4) 0.011(3) 0.013(3) 0.011(3)
C19 0.031(4) 0.022(3) 0.043(4) 0.014(3) 0.011(3) 0.012(3)
C20 0.028(4) 0.031(4) 0.039(4) 0.010(3) 0.015(3) 0.009(3)
C21 0.028(4) 0.033(4) 0.033(4) 0.017(3) 0.011(3) 0.008(3)
C22 0.035(4) 0.050(4) 0.048(4) 0.030(4) 0.015(3) 0.023(3)
C23 0.037(4) 0.060(5) 0.047(4) 0.031(4) 0.016(4) 0.020(4)
C24 0.043(4) 0.050(4) 0.043(4) 0.020(4) 0.023(4) 0.013(3)
C25 0.042(4) 0.040(4) 0.043(4) 0.019(3) 0.015(3) 0.019(3)
C26 0.036(4) 0.015(3) 0.036(4) 0.011(3) 0.019(3) 0.014(3)
C27 0.022(3) 0.026(4) 0.054(4) 0.019(3) 0.012(3) 0.009(3)
C28 0.024(3) 0.012(3) 0.036(4) 0.013(3) 0.012(3) 0.005(2)
C29 0.033(4) 0.022(3) 0.038(4) 0.017(3) 0.014(3) 0.015(3)
C30 0.031(4) 0.019(3) 0.051(4) 0.015(3) 0.021(3) 0.013(3)
C31 0.029(4) 0.019(3) 0.055(5) 0.017(3) 0.017(3) 0.008(3)
C32 0.032(4) 0.036(4) 0.048(4) 0.022(3) 0.003(3) 0.011(3)
C33 0.033(4) 0.022(3) 0.043(4) 0.010(3) 0.018(3) 0.005(3)
C34 0.022(3) 0.012(3) 0.023(3) 0.005(2) 0.005(3) 0.011(2)
C35 0.029(3) 0.017(3) 0.024(3) 0.008(3) 0.009(3) 0.014(3)
C36 0.025(3) 0.011(3) 0.034(4) 0.006(3) 0.005(3) 0.009(2)
C37 0.031(4) 0.022(3) 0.036(4) 0.016(3) 0.009(3) 0.013(3)
C38 0.026(3) 0.017(3) 0.027(3) 0.006(3) 0.008(3) 0.008(2)
C39 0.023(3) 0.016(3) 0.030(4) 0.002(3) 0.001(3) 0.011(2)
C40 0.031(4) 0.013(3) 0.039(4) 0.007(3) 0.015(3) 0.015(3)
C41 0.029(4) 0.019(3) 0.070(5) -0.008(3) 0.001(4) 0.009(3)
C42 0.033(4) 0.025(4) 0.095(6) 0.015(4) 0.025(4) 0.017(3)
C43 0.049(5) 0.022(4) 0.076(5) 0.025(4) 0.034(4) 0.024(3)
C44 0.059(5) 0.017(3) 0.043(4) 0.010(3) 0.018(4) 0.014(3)
C45 0.036(4) 0.024(3) 0.037(4) 0.011(3) 0.009(3) 0.019(3)
C46 0.027(3) 0.012(3) 0.031(4) 0.010(3) 0.013(3) 0.006(2)
C47 0.031(4) 0.015(3) 0.027(3) 0.003(3) 0.012(3) 0.010(3)
C48 0.024(3) 0.008(3) 0.035(4) 0.005(3) 0.011(3) 0.007(2)
C49 0.031(4) 0.012(3) 0.043(4) 0.011(3) 0.021(3) 0.011(3)
C50 0.038(4) 0.012(3) 0.036(4) 0.008(3) 0.011(3) 0.012(3)
C51 0.026(3) 0.012(3) 0.038(4) 0.013(3) 0.009(3) 0.014(2)
C52 0.033(4) 0.012(3) 0.030(4) 0.003(3) 0.001(3) 0.011(3)
C53 0.031(4) 0.019(3) 0.032(4) 0.011(3) 0.011(3) 0.016(3)
C54 0.037(4) 0.022(3) 0.047(4) 0.018(3) 0.019(3) 0.018(3)
C55 0.033(4) 0.025(3) 0.037(4) 0.012(3) 0.015(3) 0.015(3)
C56 0.033(4) 0.017(3) 0.031(4) 0.004(3) 0.011(3) 0.008(3)
C57 0.029(3) 0.015(3) 0.036(4) 0.010(3) 0.011(3) 0.009(3)
C58 0.030(3) 0.021(3) 0.027(3) 0.010(3) 0.012(3) 0.007(3)
C59 0.033(4) 0.022(3) 0.042(4) 0.018(3) 0.019(3) 0.012(3)
C60 0.029(3) 0.020(3) 0.032(4) 0.014(3) 0.011(3) 0.012(3)
C61 0.018(3) 0.019(3) 0.035(4) 0.011(3) 0.007(3) 0.010(2)
C62 0.025(3) 0.013(3) 0.022(3) 0.002(2) 0.004(3) 0.013(2)
C63 0.029(3) 0.017(3) 0.039(4) 0.017(3) 0.007(3) 0.014(3)
C64 0.028(3) 0.013(3) 0.029(3) 0.007(3) 0.008(3) 0.003(2)
C65 0.025(3) 0.018(3) 0.041(4) 0.016(3) 0.014(3) 0.013(3)
C66 0.030(4) 0.022(3) 0.031(4) 0.007(3) 0.015(3) 0.009(3)
C67 0.034(4) 0.020(3) 0.043(4) 0.012(3) 0.015(3) 0.018(3)
C68 0.030(4) 0.017(3) 0.035(4) 0.013(3) 0.007(3) 0.012(3)
C69 0.028(3) 0.015(3) 0.040(4) 0.011(3) 0.010(3) 0.004(3)
C70 0.029(3) 0.019(3) 0.028(3) 0.010(3) 0.012(3) 0.017(3)
C71 0.032(4) 0.017(3) 0.031(4) 0.008(3) 0.015(3) 0.010(3)
C72 0.042(4) 0.029(4) 0.033(4) 0.015(3) 0.008(3) 0.008(3)
C73 0.028(3) 0.018(3) 0.028(3) 0.007(3) 0.005(3) 0.008(3)
C74 0.034(4) 0.019(3) 0.042(4) 0.010(3) 0.015(3) 0.017(3)
C75 0.035(4) 0.027(3) 0.048(4) 0.017(3) 0.020(3) 0.016(3)
C76 0.035(4) 0.024(4) 0.058(5) 0.010(3) 0.012(4) -0.002(3)
C77 0.051(5) 0.016(3) 0.067(5) -0.005(3) 0.021(4) 0.006(3)
C78 0.041(4) 0.014(3) 0.054(4) 0.000(3) 0.016(3) 0.011(3)
C79 0.029(4) 0.019(3) 0.042(4) 0.019(3) 0.016(3) 0.014(3)
C80 0.033(4) 0.018(3) 0.048(4) 0.016(3) 0.013(3) 0.006(3)
C81 0.042(4) 0.030(4) 0.042(4) 0.024(3) 0.023(3) 0.023(3)
C82 0.036(4) 0.045(4) 0.050(4) 0.034(4) 0.017(4) 0.025(3)
C83 0.039(4) 0.034(4) 0.038(4) 0.016(3) 0.005(3) 0.011(3)
C84 0.029(4) 0.027(3) 0.037(4) 0.009(3) 0.008(3) 0.011(3)
C85 0.038(4) 0.021(3) 0.034(4) 0.015(3) 0.016(3) 0.017(3)
C86 0.037(4) 0.032(4) 0.027(4) 0.012(3) 0.017(3) 0.021(3)
C87 0.039(4) 0.032(4) 0.047(5) 0.015(3) 0.016(4) 0.018(3)
C88 0.053(5) 0.038(4) 0.035(4) 0.016(3) 0.025(4) 0.018(3)
C89 0.055(5) 0.038(4) 0.036(4) 0.016(3) 0.012(4) 0.011(4)
C90 0.040(4) 0.026(3) 0.041(4) 0.013(3) 0.013(3) 0.013(3)
N1 0.029(3) 0.011(2) 0.031(3) 0.007(2) 0.009(2) 0.013(2)
N2 0.021(3) 0.009(2) 0.027(3) 0.004(2) 0.009(2) -0.0013(19)
N3 0.027(3) 0.015(2) 0.029(3) 0.007(2) 0.008(2) 0.014(2)
N4 0.026(3) 0.014(2) 0.029(3) 0.006(2) 0.015(2) 0.008(2)
N5 0.036(3) 0.024(3) 0.069(4) 0.019(3) 0.010(3) 0.010(3)
N6 0.041(3) 0.016(3) 0.029(3) 0.012(2) 0.010(2) 0.018(2)
N7 0.025(2) 0.0135(19) 0.031(2) 0.0067(17) 0.0049(18) 0.0119(17)
N8 0.033(3) 0.014(2) 0.025(3) 0.004(2) 0.007(2) 0.011(2)
N9 0.026(3) 0.015(2) 0.038(3) 0.010(2) 0.013(2) 0.015(2)
N10 0.066(5) 0.058(4) 0.049(4) 0.026(4) 0.011(4) 0.007(3)
Ni1 0.0263(4) 0.0108(4) 0.0331(5) 0.0083(3) 0.0107(4) 0.0119(3)
Ni2 0.0287(5) 0.0145(4) 0.0320(5) 0.0104(3) 0.0105(4) 0.0133(3)
O1 0.027(2) 0.019(2) 0.053(3) 0.010(2) 0.012(2) 0.0128(18)
O2 0.036(3) 0.038(3) 0.041(3) 0.017(2) 0.015(2) 0.023(2)

loop_
_atom_type_symbol
_atom_type_description
_atom_type_scat_dispersion_real
_atom_type_scat_dispersion_imag
_atom_type_scat_source
C C 0.0033 0.0016 'International Tables Vol C Tables 4.2.6.8 and 6.1.1.4'
H H 0.0000 0.0000 'International Tables Vol C Tables 4.2.6.8 and 6.1.1.4'
N N 0.0061 0.0033 'International Tables Vol C Tables 4.2.6.8 and 6.1.1.4'
O O 0.0106 0.0060 'International Tables Vol C Tables 4.2.6.8 and 6.1.1.4'
Ni Ni 0.3393 1.1124 'International Tables Vol C Tables 4.2.6.8 and 6.1.1.4'

loop_
_geom_angle_atom_site_label_1
_geom_angle_atom_site_label_2
_geom_angle_atom_site_label_3
_geom_angle
C2 C1 N1 122.3(5)
C2 C1 C26 122.5(5)
N1 C1 C26 115.1(5)
C1 C2 C3 121.6(5)
C1 C2 C28 119.2(5)
C3 C2 C28 118.5(5)
N2 C3 C2 125.2(5)
N2 C3 C4 109.2(4)
C2 C3 C4 125.6(5)
C5 C4 C3 108.7(5)
C5 C4 H4 125.6
C3 C4 H4 125.6
C4 C5 C6 107.6(5)
C4 C5 H5 126.2
C6 C5 H5 126.2
C7 C6 N2 124.3(5)
C7 C6 C5 125.5(5)
N2 C6 C5 109.3(5)
C6 C7 C8 121.8(5)
C6 C7 C34 117.4(4)
C8 C7 C34 120.5(5)
N3 C8 C7 124.0(5)
N3 C8 C9 111.4(4)
C7 C8 C9 124.3(5)
C10 C9 C8 105.6(5)
C10 C9 H9 127.2
C8 C9 H9 127.2
C9 C10 C11 108.5(5)
C9 C10 H10 125.8
C11 C10 H10 125.8
C12 C11 N3 123.1(5)
C12 C11 C10 126.6(5)
N3 C11 C10 110.0(5)
C13 C12 C11 123.9(5)
C13 C12 C40 118.1(5)
C11 C12 C40 118.0(5)
C12 C13 N4 125.7(5)
C12 C13 C14 125.2(5)
N4 C13 C14 108.9(5)
C15 C14 C13 107.9(5)
C15 C14 H14 126.0
C13 C14 H14 126.0
C14 C15 C16 105.7(5)
C14 C15 H15 127.1
C16 C15 H15 127.1
N4 C16 C17 121.8(5)
N4 C16 C15 111.5(5)
C17 C16 C15 126.3(5)
C18 C17 C16 121.0(5)
C18 C17 C21 108.1(5)
C16 C17 C21 130.6(5)
N1 C18 C17 127.2(5)
N1 C18 C19 122.0(5)
C17 C18 C19 110.8(5)
O2 C19 C20 114.4(5)
O2 C19 C18 114.1(5)
C20 C19 C18 103.3(4)
O2 C19 H19 108.2
C20 C19 H19 108.2
C18 C19 H19 108.2
C25 C20 C21 121.6(6)
C25 C20 C19 129.1(5)
C21 C20 C19 109.2(5)
C22 C21 C20 118.0(5)
C22 C21 C17 134.1(5)
C20 C21 C17 107.9(5)
C23 C22 C21 120.7(6)
C23 C22 H22 119.6
C21 C22 H22 119.6
C22 C23 C24 121.3(6)
C22 C23 H23 119.4
C24 C23 H23 119.4
C23 C24 C25 119.0(6)
C23 C24 H24 120.5
C25 C24 H24 120.5
C20 C25 C24 119.3(6)
C20 C25 H25 120.3
C24 C25 H25 120.3
O2 C26 C27 108.7(5)
O2 C26 C1 113.1(5)
C27 C26 C1 110.1(4)
O2 C26 H26 108.2
C27 C26 H26 108.2
C1 C26 H26 108.2
N5 C27 C26 177.9(6)
C33 C28 C29 120.1(5)
C33 C28 C2 121.2(5)
C29 C28 C2 118.6(5)
C30 C29 C28 120.5(6)
C30 C29 H29 119.7
C28 C29 H29 119.7
C29 C30 C31 119.1(6)
C29 C30 H30 120.5
C31 C30 H30 120.5
C32 C31 C30 120.8(6)
C32 C31 H31 119.6
C30 C31 H31 119.6
C31 C32 C33 120.0(6)
C31 C32 H32 120.0
C33 C32 H32 120.0
C28 C33 C32 119.5(6)
C28 C33 H33 120.3
C32 C33 H33 120.3
C39 C34 C35 118.4(5)
C39 C34 C7 121.9(5)
C35 C34 C7 119.5(5)
C36 C35 C34 120.1(5)
C36 C35 H35 119.9
C34 C35 H35 119.9
C37 C36 C35 120.8(5)
C37 C36 H36 119.6
C35 C36 H36 119.6
C36 C37 C38 119.7(5)
C36 C37 H37 120.2
C38 C37 H37 120.2
C39 C38 C37 119.4(5)
C39 C38 H38 120.3
C37 C38 H38 120.3
C38 C39 C34 121.6(5)
C38 C39 H39 119.2
C34 C39 H39 119.2
C45 C40 C41 119.9(5)
C45 C40 C12 119.0(5)
C41 C40 C12 121.1(5)
C42 C41 C40 119.9(6)
C42 C41 H41 120.1
C40 C41 H41 120.1
C43 C42 C41 119.9(6)
C43 C42 H42 120.0
C41 C42 H42 120.0
C44 C43 C42 121.4(6)
C44 C43 H43 119.3
C42 C43 H43 119.3
C43 C44 C45 118.8(6)
C43 C44 H44 120.6
C45 C44 H44 120.6
C40 C45 C44 120.1(6)
C40 C45 H45 119.9
C44 C45 H45 119.9
N6 C46 C47 123.7(5)
N6 C46 C71 114.9(4)
C47 C46 C71 121.3(5)
C46 C47 C48 118.4(5)
C46 C47 C73 122.8(5)
C48 C47 C73 118.6(5)
N7 C48 C47 124.5(5)
N7 C48 C49 111.2(5)
C47 C48 C49 124.0(5)
C50 C49 C48 106.3(5)
C50 C49 H49 126.9
C48 C49 H49 126.9
C49 C50 C51 108.6(5)
C49 C50 H50 125.7
C51 C50 H50 125.7
C52 C51 N7 123.6(5)
C52 C51 C50 127.7(5)
N7 C51 C50 108.1(5)
C51 C52 C53 122.4(5)
C51 C52 C79 119.9(5)
C53 C52 C79 117.1(5)
N8 C53 C52 124.8(5)
N8 C53 C54 109.7(5)
C52 C53 C54 124.9(5)
C55 C54 C53 109.0(5)
C55 C54 H54 125.5
C53 C54 H54 125.5
C54 C55 C56 105.3(5)
C54 C55 H55 127.4
C56 C55 H55 127.4
N8 C56 C57 125.2(5)
N8 C56 C55 110.3(5)
C57 C56 C55 124.4(5)
C58 C57 C56 120.4(5)
C58 C57 C85 120.1(5)
C56 C57 C85 119.2(5)
N9 C58 C57 125.4(5)
N9 C58 C59 109.7(5)
C57 C58 C59 124.3(5)
C60 C59 C58 106.8(5)
C60 C59 H59 126.6
C58 C59 H59 126.6
C59 C60 C61 108.2(5)
C59 C60 H60 125.9
C61 C60 H60 125.9
C62 C61 N9 121.7(5)
C62 C61 C60 128.6(5)
N9 C61 C60 109.2(5)
C61 C62 C63 122.7(5)
C61 C62 C70 131.0(5)
C63 C62 C70 105.8(5)
N6 C63 C62 126.7(5)
N6 C63 C64 120.3(5)
C62 C63 C64 112.8(4)
O1 C64 C63 113.9(5)
O1 C64 C65 115.2(4)
C63 C64 C65 101.7(4)
O1 C64 H64 108.6
C63 C64 H64 108.6
C65 C64 H64 108.6
C70 C65 C66 122.5(5)
C70 C65 C64 110.3(4)
C66 C65 C64 127.2(5)
C65 C66 C67 116.4(5)
C65 C66 H66 121.8
C67 C66 H66 121.8
C68 C67 C66 121.3(5)
C68 C67 H67 119.4
C66 C67 H67 119.4
C67 C68 C69 122.5(5)
C67 C68 H68 118.8
C69 C68 H68 118.8
C70 C69 C68 116.9(5)
C70 C69 H69 121.6
C68 C69 H69 121.6
C65 C70 C69 120.5(5)
C65 C70 C62 109.3(5)
C69 C70 C62 130.2(5)
O1 C71 C72 110.1(4)
O1 C71 C46 110.5(4)
C72 C71 C46 109.2(5)
O1 C71 H71 109.0
C72 C71 H71 109.0
C46 C71 H71 109.0
N10 C72 C71 176.6(7)
C74 C73 C78 118.4(5)
C74 C73 C47 122.5(5)
C78 C73 C47 119.1(5)
C73 C74 C75 121.6(5)
C73 C74 H74 119.2
C75 C74 H74 119.2
C74 C75 C76 118.6(6)
C74 C75 H75 120.7
C76 C75 H75 120.7
C77 C76 C75 119.7(6)
C77 C76 H76 120.2
C75 C76 H76 120.2
C76 C77 C78 122.2(6)
C76 C77 H77 118.9
C78 C77 H77 118.9
C77 C78 C73 119.4(6)
C77 C78 H78 120.3
C73 C78 H78 120.3
C84 C79 C80 119.4(5)
C84 C79 C52 120.6(5)
C80 C79 C52 119.9(6)
C81 C80 C79 119.0(6)
C81 C80 H80 120.5
C79 C80 H80 120.5
C82 C81 C80 121.1(6)
C82 C81 H81 119.5
C80 C81 H81 119.5
C81 C82 C83 119.6(6)
C81 C82 H82 120.2
C83 C82 H82 120.2
C84 C83 C82 120.0(6)
C84 C83 H83 120.0
C82 C83 H83 120.0
C83 C84 C79 120.9(6)
C83 C84 H84 119.5
C79 C84 H84 119.5
C86 C85 C90 119.5(6)
C86 C85 C57 122.3(5)
C90 C85 C57 118.1(6)
C85 C86 C87 121.4(6)
C85 C86 H86 119.3
C87 C86 H86 119.3
C88 C87 C86 119.3(6)
C88 C87 H87 120.4
C86 C87 H87 120.4
C87 C88 C89 120.3(6)
C87 C88 H88 119.9
C89 C88 H88 119.9
C88 C89 C90 119.8(6)
C88 C89 H89 120.1
C90 C89 H89 120.1
C85 C90 C89 119.6(6)
C85 C90 H90 120.2
C89 C90 H90 120.2
C18 N1 C1 108.3(4)
C18 N1 Ni1 125.0(4)
C1 N1 Ni1 126.7(4)
C6 N2 C3 105.0(4)
C6 N2 Ni1 128.3(3)
C3 N2 Ni1 126.6(3)
C8 N3 C11 104.4(4)
C8 N3 Ni1 128.8(3)
C11 N3 Ni1 126.7(4)
C16 N4 C13 105.8(4)
C16 N4 Ni1 129.4(3)
C13 N4 Ni1 124.8(4)
C63 N6 C46 110.9(5)
C63 N6 Ni2 122.3(4)
C46 N6 Ni2 126.8(3)
C48 N7 C51 105.3(4)
C48 N7 Ni2 128.9(4)
C51 N7 Ni2 125.6(4)
C53 N8 C56 105.6(5)
C53 N8 Ni2 126.9(4)
C56 N8 Ni2 127.2(4)
C58 N9 C61 106.1(4)
C58 N9 Ni2 126.3(3)
C61 N9 Ni2 127.6(4)
N1 Ni1 N2 89.97(18)
N1 Ni1 N3 177.3(2)
N2 Ni1 N3 89.69(18)
N1 Ni1 N4 88.73(18)
N2 Ni1 N4 178.28(19)
N3 Ni1 N4 91.66(18)
N6 Ni2 N7 87.54(18)
N6 Ni2 N8 178.4(2)
N7 Ni2 N8 91.47(19)
N6 Ni2 N9 90.63(18)
N7 Ni2 N9 178.15(19)
N8 Ni2 N9 90.36(18)
C64 O1 C71 112.3(4)
C26 O2 C19 109.7(4)

loop_
_geom_bond_atom_site_label_1
_geom_bond_atom_site_label_2
_geom_bond_distance
C1 C2 1.380(7)
C1 N1 1.411(6)
C1 C26 1.498(8)
C2 C3 1.401(7)
C2 C28 1.500(7)
C3 N2 1.400(6)
C3 C4 1.427(7)
C4 C5 1.322(7)
C4 H4 0.9500
C5 C6 1.444(7)
C5 H5 0.9500
C6 C7 1.375(8)
C6 N2 1.393(7)
C7 C8 1.422(7)
C7 C34 1.498(7)
C8 N3 1.378(7)
C8 C9 1.445(8)
C9 C10 1.365(7)
C9 H9 0.9500
C10 C11 1.416(8)
C10 H10 0.9500
C11 C12 1.385(7)
C11 N3 1.413(6)
C12 C13 1.374(7)
C12 C40 1.528(7)
C13 N4 1.402(7)
C13 C14 1.440(7)
C14 C15 1.366(8)
C14 H14 0.9500
C15 C16 1.442(7)
C15 H15 0.9500
C16 N4 1.359(7)
C16 C17 1.408(8)
C17 C18 1.384(7)
C17 C21 1.486(8)
C18 N1 1.352(7)
C18 C19 1.500(8)
C19 O2 1.448(7)
C19 C20 1.499(8)
C19 H19 1.0000
C20 C25 1.382(8)
C20 C21 1.421(8)
C21 C22 1.382(8)
C22 C23 1.381(8)
C22 H22 0.9500
C23 C24 1.397(9)
C23 H23 0.9500
C24 C25 1.401(9)
C24 H24 0.9500
C25 H25 0.9500
C26 O2 1.423(7)
C26 C27 1.488(8)
C26 H26 1.0000
C27 N5 1.150(7)
C28 C33 1.378(8)
C28 C29 1.395(8)
C29 C30 1.385(7)
C29 H29 0.9500
C30 C31 1.387(9)
C30 H30 0.9500
C31 C32 1.379(9)
C31 H31 0.9500
C32 C33 1.399(8)
C32 H32 0.9500
C33 H33 0.9500
C34 C39 1.382(7)
C34 C35 1.410(7)
C35 C36 1.387(7)
C35 H35 0.9500
C36 C37 1.373(8)
C36 H36 0.9500
C37 C38 1.406(8)
C37 H37 0.9500
C38 C39 1.382(8)
C38 H38 0.9500
C39 H39 0.9500
C40 C45 1.372(8)
C40 C41 1.402(8)
C41 C42 1.394(8)
C41 H41 0.9500
C42 C43 1.377(9)
C42 H42 0.9500
C43 C44 1.373(9)
C43 H43 0.9500
C44 C45 1.429(8)
C44 H44 0.9500
C45 H45 0.9500
C46 N6 1.380(7)
C46 C47 1.381(7)
C46 C71 1.538(7)
C47 C48 1.425(7)
C47 C73 1.495(8)
C48 N7 1.360(7)
C48 C49 1.442(7)
C49 C50 1.350(8)
C49 H49 0.9500
C50 C51 1.434(8)
C50 H50 0.9500
C51 C52 1.375(8)
C51 N7 1.424(6)
C52 C53 1.399(8)
C52 C79 1.510(7)
C53 N8 1.383(7)
C53 C54 1.428(8)
C54 C55 1.356(8)
C54 H54 0.9500
C55 C56 1.459(8)
C55 H55 0.9500
C56 N8 1.387(7)
C56 C57 1.408(8)
C57 C58 1.399(7)
C57 C85 1.495(8)
C58 N9 1.390(7)
C58 C59 1.444(7)
C59 C60 1.355(8)
C59 H59 0.9500
C60 C61 1.437(7)
C60 H60 0.9500
C61 C62 1.368(7)
C61 N9 1.390(6)
C62 C63 1.387(7)
C62 C70 1.509(7)
C63 N6 1.371(6)
C63 C64 1.503(8)
C64 O1 1.432(6)
C64 C65 1.521(7)
C64 H64 1.0000
C65 C70 1.382(8)
C65 C66 1.391(7)
C66 C67 1.410(8)
C66 H66 0.9500
C67 C68 1.354(8)
C67 H67 0.9500
C68 C69 1.400(7)
C68 H68 0.9500
C69 C70 1.396(7)
C69 H69 0.9500
C71 O1 1.452(6)
C71 C72 1.478(9)
C71 H71 1.0000
C72 N10 1.142(8)
C73 C74 1.382(8)
C73 C78 1.423(8)
C74 C75 1.394(8)
C74 H74 0.9500
C75 C76 1.412(8)
C75 H75 0.9500
C76 C77 1.358(9)
C76 H76 0.9500
C77 C78 1.371(9)
C77 H77 0.9500
C78 H78 0.9500
C79 C84 1.378(8)
C79 C80 1.401(8)
C80 C81 1.390(8)
C80 H80 0.9500
C81 C82 1.367(9)
C81 H81 0.9500
C82 C83 1.393(9)
C82 H82 0.9500
C83 C84 1.371(8)
C83 H83 0.9500
C84 H84 0.9500
C85 C86 1.378(8)
C85 C90 1.392(8)
C86 C87 1.404(8)
C86 H86 0.9500
C87 C88 1.375(9)
C87 H87 0.9500
C88 C89 1.401(9)
C88 H88 0.9500
C89 C90 1.410(9)
C89 H89 0.9500
C90 H90 0.9500
N1 Ni1 1.900(5)
N2 Ni1 1.907(4)
N3 Ni1 1.917(5)
N4 Ni1 1.933(4)
N6 Ni2 1.895(5)
N7 Ni2 1.896(4)
N8 Ni2 1.898(5)
N9 Ni2 1.921(4)

loop_
_geom_torsion_atom_site_label_1
_geom_torsion_atom_site_label_2
_geom_torsion_atom_site_label_3
_geom_torsion_atom_site_label_4
_geom_torsion
N1 C1 C2 C3 2.3(9)
C26 C1 C2 C3 -177.5(5)
N1 C1 C2 C28 -168.3(5)
C26 C1 C2 C28 11.9(8)
C1 C2 C3 N2 14.7(9)
C28 C2 C3 N2 -174.6(5)
C1 C2 C3 C4 -164.5(6)
C28 C2 C3 C4 6.2(9)
N2 C3 C4 C5 1.4(7)
C2 C3 C4 C5 -179.3(6)
C3 C4 C5 C6 0.5(7)
C4 C5 C6 C7 167.3(6)
C4 C5 C6 N2 -2.3(7)
N2 C6 C7 C8 0.3(9)
C5 C6 C7 C8 -167.8(6)
N2 C6 C7 C34 174.4(5)
C5 C6 C7 C34 6.3(9)
C6 C7 C8 N3 -6.6(9)
C34 C7 C8 N3 179.5(5)
C6 C7 C8 C9 166.2(6)
C34 C7 C8 C9 -7.7(9)
N3 C8 C9 C10 2.9(7)
C7 C8 C9 C10 -170.7(6)
C8 C9 C10 C11 -3.2(7)
C9 C10 C11 C12 -172.1(6)
C9 C10 C11 N3 2.6(7)
N3 C11 C12 C13 -9.0(9)
C10 C11 C12 C13 165.1(6)
N3 C11 C12 C40 172.2(5)
C10 C11 C12 C40 -13.7(9)
C11 C12 C13 N4 10.1(9)
C40 C12 C13 N4 -171.1(5)
C11 C12 C13 C14 -163.1(6)
C40 C12 C13 C14 15.7(9)
C12 C13 C14 C15 170.5(6)
N4 C13 C14 C15 -3.6(7)
C13 C14 C15 C16 3.5(7)
C14 C15 C16 N4 -2.3(7)
C14 C15 C16 C17 171.0(6)
N4 C16 C17 C18 9.9(9)
C15 C16 C17 C18 -162.8(6)
N4 C16 C17 C21 -176.1(6)
C15 C16 C17 C21 11.2(11)
C16 C17 C18 N1 -2.2(10)
C21 C17 C18 N1 -177.5(6)
C16 C17 C18 C19 -179.7(5)
C21 C17 C18 C19 5.0(7)
N1 C18 C19 O2 49.5(7)
C17 C18 C19 O2 -132.8(5)
N1 C18 C19 C20 174.4(5)
C17 C18 C19 C20 -8.0(7)
O2 C19 C20 C25 -50.5(9)
C18 C19 C20 C25 -175.1(6)
O2 C19 C20 C21 132.6(5)
C18 C19 C20 C21 8.0(7)
C25 C20 C21 C22 -1.6(10)
C19 C20 C21 C22 175.6(6)
C25 C20 C21 C17 177.4(6)
C19 C20 C21 C17 -5.3(7)
C18 C17 C21 C22 179.0(7)
C16 C17 C21 C22 4.4(12)
C18 C17 C21 C20 0.2(7)
C16 C17 C21 C20 -174.4(6)
C20 C21 C22 C23 2.8(10)
C17 C21 C22 C23 -175.9(7)
C21 C22 C23 C24 -1.7(11)
C22 C23 C24 C25 -0.7(11)
C21 C20 C25 C24 -0.7(10)
C19 C20 C25 C24 -177.3(6)
C23 C24 C25 C20 1.8(10)
C2 C1 C26 O2 -115.6(6)
N1 C1 C26 O2 64.7(6)
C2 C1 C26 C27 122.5(6)
N1 C1 C26 C27 -57.2(7)
C1 C2 C28 C33 -121.7(6)
C3 C2 C28 C33 67.4(8)
C1 C2 C28 C29 62.7(7)
C3 C2 C28 C29 -108.2(6)
C33 C28 C29 C30 1.1(8)
C2 C28 C29 C30 176.8(5)
C28 C29 C30 C31 -0.6(9)
C29 C30 C31 C32 0.1(9)
C30 C31 C32 C33 0.0(9)
C29 C28 C33 C32 -1.0(8)
C2 C28 C33 C32 -176.6(5)
C31 C32 C33 C28 0.5(9)
C6 C7 C34 C39 -113.7(6)
C8 C7 C34 C39 60.4(7)
C6 C7 C34 C35 61.6(7)
C8 C7 C34 C35 -124.2(6)
C39 C34 C35 C36 1.5(7)
C7 C34 C35 C36 -174.1(5)
C34 C35 C36 C37 -1.2(8)
C35 C36 C37 C38 0.8(8)
C36 C37 C38 C39 -0.7(8)
C37 C38 C39 C34 1.0(8)
C35 C34 C39 C38 -1.4(8)
C7 C34 C39 C38 174.1(5)
C13 C12 C40 C45 77.1(7)
C11 C12 C40 C45 -104.0(6)
C13 C12 C40 C41 -105.0(7)
C11 C12 C40 C41 73.8(8)
C45 C40 C41 C42 1.4(10)
C12 C40 C41 C42 -176.5(6)
C40 C41 C42 C43 -0.2(11)
C41 C42 C43 C44 -1.0(10)
C42 C43 C44 C45 1.0(10)
C41 C40 C45 C44 -1.4(9)
C12 C40 C45 C44 176.5(5)
C43 C44 C45 C40 0.2(9)
N6 C46 C47 C48 -1.3(9)
C71 C46 C47 C48 -178.8(5)
N6 C46 C47 C73 -176.2(5)
C71 C46 C47 C73 6.3(9)
C46 C47 C48 N7 18.7(8)
C73 C47 C48 N7 -166.1(5)
C46 C47 C48 C49 -156.1(5)
C73 C47 C48 C49 19.0(8)
N7 C48 C49 C50 0.9(6)
C47 C48 C49 C50 176.3(5)
C48 C49 C50 C51 3.0(6)
C49 C50 C51 C52 165.7(6)
C49 C50 C51 N7 -5.8(6)
N7 C51 C52 C53 3.7(9)
C50 C51 C52 C53 -166.5(6)
N7 C51 C52 C79 175.2(5)
C50 C51 C52 C79 5.0(9)
C51 C52 C53 N8 -13.3(9)
C79 C52 C53 N8 175.0(5)
C51 C52 C53 C54 157.5(6)
C79 C52 C53 C54 -14.2(9)
N8 C53 C54 C55 0.0(7)
C52 C53 C54 C55 -172.1(6)
C53 C54 C55 C56 -1.8(7)
C54 C55 C56 N8 3.1(7)
C54 C55 C56 C57 -173.5(6)
N8 C56 C57 C58 -6.0(9)
C55 C56 C57 C58 170.1(6)
N8 C56 C57 C85 -179.3(5)
C55 C56 C57 C85 -3.2(9)
C56 C57 C58 N9 5.2(9)
C85 C57 C58 N9 178.4(5)
C56 C57 C58 C59 -165.4(6)
C85 C57 C58 C59 7.8(9)
N9 C58 C59 C60 -2.5(7)
C57 C58 C59 C60 169.3(6)
C58 C59 C60 C61 1.4(7)
C59 C60 C61 C62 172.7(6)
C59 C60 C61 N9 0.2(7)
N9 C61 C62 C63 13.9(9)
C60 C61 C62 C63 -157.7(6)
N9 C61 C62 C70 -175.4(5)
C60 C61 C62 C70 13.0(10)
C61 C62 C63 N6 -1.9(10)
C70 C62 C63 N6 -174.6(5)
C61 C62 C63 C64 173.9(5)
C70 C62 C63 C64 1.2(7)
N6 C63 C64 O1 48.9(7)
C62 C63 C64 O1 -127.2(5)
N6 C63 C64 C65 173.4(5)
C62 C63 C64 C65 -2.7(7)
O1 C64 C65 C70 127.0(5)
C63 C64 C65 C70 3.3(7)
O1 C64 C65 C66 -55.6(8)
C63 C64 C65 C66 -179.3(6)
C70 C65 C66 C67 0.1(9)
C64 C65 C66 C67 -177.0(6)
C65 C66 C67 C68 1.1(9)
C66 C67 C68 C69 -1.2(10)
C67 C68 C69 C70 -0.1(9)
C66 C65 C70 C69 -1.3(9)
C64 C65 C70 C69 176.3(5)
C66 C65 C70 C62 179.7(5)
C64 C65 C70 C62 -2.8(7)
C68 C69 C70 C65 1.2(9)
C68 C69 C70 C62 -179.9(6)
C61 C62 C70 C65 -170.8(6)
C63 C62 C70 C65 1.0(7)
C61 C62 C70 C69 10.2(11)
C63 C62 C70 C69 -177.9(6)
N6 C46 C71 O1 63.0(6)
C47 C46 C71 O1 -119.3(6)
N6 C46 C71 C72 -58.2(6)
C47 C46 C71 C72 119.4(6)
C46 C47 C73 C74 56.1(8)
C48 C47 C73 C74 -118.9(6)
C46 C47 C73 C78 -124.3(6)
C48 C47 C73 C78 60.8(8)
C78 C73 C74 C75 0.4(9)
C47 C73 C74 C75 -179.9(6)
C73 C74 C75 C76 -0.3(9)
C74 C75 C76 C77 0.0(10)
C75 C76 C77 C78 0.3(11)
C76 C77 C78 C73 -0.2(11)
C74 C73 C78 C77 -0.2(9)
C47 C73 C78 C77 -179.8(6)
C51 C52 C79 C84 125.5(6)
C53 C52 C79 C84 -62.6(8)
C51 C52 C79 C80 -57.0(8)
C53 C52 C79 C80 114.9(6)
C84 C79 C80 C81 0.8(9)
C52 C79 C80 C81 -176.8(5)
C79 C80 C81 C82 -0.4(9)
C80 C81 C82 C83 0.2(9)
C81 C82 C83 C84 -0.4(10)
C82 C83 C84 C79 0.8(10)
C80 C79 C84 C83 -1.0(9)
C52 C79 C84 C83 176.5(6)
C58 C57 C85 C86 -115.9(6)
C56 C57 C85 C86 57.5(8)
C58 C57 C85 C90 63.7(7)
C56 C57 C85 C90 -122.9(6)
C90 C85 C86 C87 1.1(8)
C57 C85 C86 C87 -179.3(5)
C85 C86 C87 C88 -1.4(9)
C86 C87 C88 C89 1.8(9)
C87 C88 C89 C90 -1.8(9)
C86 C85 C90 C89 -1.1(8)
C57 C85 C90 C89 179.3(5)
C88 C89 C90 C85 1.5(9)
C17 C18 N1 C1 157.4(6)
C19 C18 N1 C1 -25.4(7)
C17 C18 N1 Ni1 -21.9(9)
C19 C18 N1 Ni1 155.4(4)
C2 C1 N1 C18 151.9(5)
C26 C1 N1 C18 -28.3(6)
C2 C1 N1 Ni1 -28.8(7)
C26 C1 N1 Ni1 151.0(4)
C7 C6 N2 C3 -166.7(6)
C5 C6 N2 C3 3.1(6)
C7 C6 N2 Ni1 16.3(8)
C5 C6 N2 Ni1 -173.9(4)
C2 C3 N2 C6 177.9(5)
C4 C3 N2 C6 -2.8(6)
C2 C3 N2 Ni1 -5.0(8)
C4 C3 N2 Ni1 174.3(4)
C7 C8 N3 C11 172.3(5)
C9 C8 N3 C11 -1.4(6)
C7 C8 N3 Ni1 -3.7(8)
C9 C8 N3 Ni1 -177.3(4)
C12 C11 N3 C8 174.2(5)
C10 C11 N3 C8 -0.7(6)
C12 C11 N3 Ni1 -9.7(8)
C10 C11 N3 Ni1 175.4(4)
C17 C16 N4 C13 -173.6(6)
C15 C16 N4 C13 0.1(6)
C17 C16 N4 Ni1 7.0(8)
C15 C16 N4 Ni1 -179.4(4)
C12 C13 N4 C16 -172.0(6)
C14 C13 N4 C16 2.1(6)
C12 C13 N4 Ni1 7.5(8)
C14 C13 N4 Ni1 -178.4(4)
C62 C63 N6 C46 151.3(6)
C64 C63 N6 C46 -24.3(7)
C62 C63 N6 Ni2 -25.5(8)
C64 C63 N6 Ni2 159.0(4)
C47 C46 N6 C63 153.0(6)
C71 C46 N6 C63 -29.4(7)
C47 C46 N6 Ni2 -30.4(8)
C71 C46 N6 Ni2 147.2(4)
C47 C48 N7 C51 -179.8(5)
C49 C48 N7 C51 -4.4(6)
C47 C48 N7 Ni2 -4.5(8)
C49 C48 N7 Ni2 170.9(4)
C52 C51 N7 C48 -165.8(5)
C50 C51 N7 C48 6.1(6)
C52 C51 N7 Ni2 18.8(8)
C50 C51 N7 Ni2 -169.4(4)
C52 C53 N8 C56 174.0(5)
C54 C53 N8 C56 2.0(6)
C52 C53 N8 Ni2 -0.3(8)
C54 C53 N8 Ni2 -172.3(4)
C57 C56 N8 C53 173.5(6)
C55 C56 N8 C53 -3.1(6)
C57 C56 N8 Ni2 -12.3(8)
C55 C56 N8 Ni2 171.2(4)
C57 C58 N9 C61 -169.1(6)
C59 C58 N9 C61 2.6(6)
C57 C58 N9 Ni2 13.5(8)
C59 C58 N9 Ni2 -174.8(4)
C62 C61 N9 C58 -174.8(5)
C60 C61 N9 C58 -1.8(6)
C62 C61 N9 Ni2 2.5(8)
C60 C61 N9 Ni2 175.6(4)
C18 N1 Ni1 N2 -151.3(5)
C1 N1 Ni1 N2 29.5(4)
C18 N1 Ni1 N4 27.5(5)
C1 N1 Ni1 N4 -151.6(4)
C6 N2 Ni1 N1 163.1(5)
C3 N2 Ni1 N1 -13.3(5)
C6 N2 Ni1 N3 -19.6(5)
C3 N2 Ni1 N3 164.1(5)
C8 N3 Ni1 N2 13.5(5)
C11 N3 Ni1 N2 -161.6(5)
C8 N3 Ni1 N4 -165.4(5)
C11 N3 Ni1 N4 19.5(5)
C16 N4 Ni1 N1 -21.5(5)
C13 N4 Ni1 N1 159.2(5)
C16 N4 Ni1 N3 161.2(5)
C13 N4 Ni1 N3 -18.2(5)
C63 N6 Ni2 N7 -150.0(5)
C46 N6 Ni2 N7 33.8(5)
C63 N6 Ni2 N9 30.2(5)
C46 N6 Ni2 N9 -146.0(5)
C48 N7 Ni2 N6 -17.1(5)
C51 N7 Ni2 N6 157.2(5)
C48 N7 Ni2 N8 161.6(5)
C51 N7 Ni2 N8 -24.0(5)
C53 N8 Ni2 N7 15.5(5)
C56 N8 Ni2 N7 -157.6(5)
C53 N8 Ni2 N9 -164.8(5)
C56 N8 Ni2 N9 22.1(5)
C58 N9 Ni2 N6 156.2(5)
C61 N9 Ni2 N6 -20.7(5)
C58 N9 Ni2 N8 -22.6(5)
C61 N9 Ni2 N8 160.5(5)
C63 C64 O1 C71 -12.2(6)
C65 C64 O1 C71 -129.1(5)
C72 C71 O1 C64 84.7(6)
C46 C71 O1 C64 -36.0(6)
C27 C26 O2 C19 85.1(5)
C1 C26 O2 C19 -37.6(6)
C20 C19 O2 C26 -130.1(5)
C18 C19 O2 C26 -11.4(6)

loop_
_platon_squeeze_void_nr
_platon_squeeze_void_average_x
_platon_squeeze_void_average_y
_platon_squeeze_void_average_z
_platon_squeeze_void_volume
_platon_squeeze_void_count_electrons
1 0.495 0.500 0.500 337.1 126.1
